data_4073793
loop_
_publ_author_name
'Jeletic, Matthew S.'
'Ghiviriga, Ion'
'Abboud, Khalil A.'
'Veige, Adam S.'

_publ_section_title
;
 Mono- and Bimetallic Rhodium(I) Complexes Supported by NewC2-Symmetric
 Bis-N-heterocyclic Carbene Ligands:&#x00A0; Metalation via CC Bond
 Cleavage under Mild Conditions
;
_journal_issue 22
_journal_name_full Organometallics
_journal_page_first 5267
_journal_paper_doi 10.1021/om700630u
_journal_volume 26
_journal_year 2007
_chemical_formula_sum 'C34 H30 N4'
_chemical_formula_weight 494.62
_chemical_name_systematic
; 
 ? 
;
_space_group_IT_number 33
_symmetry_cell_setting orthorhombic
_symmetry_space_group_name_Hall 'P 2c -2n'
_symmetry_space_group_name_H-M 'P n a 21'
_atom_sites_solution_hydrogens geom
_atom_sites_solution_primary direct
_atom_sites_solution_secondary difmap
_audit_creation_method SHELXL-97
_cell_angle_alpha 90.00
_cell_angle_beta 90.00
_cell_angle_gamma 90.00
_cell_formula_units_Z 4
_cell_length_a 8.5559(5)
_cell_length_b 37.035(2)
_cell_length_c 8.0501(5)
_cell_measurement_reflns_used 80
_cell_measurement_temperature 173(2)
_cell_measurement_theta_max 28.0
_cell_measurement_theta_min 2.0
_cell_volume 2550.8(3)
_computing_cell_refinement 'Bruker SMART v5.624 & SAINT 6.36a (Bruker 1998)'
_computing_data_collection 'Bruker SMART v5.624 (Bruker 1998)'
_computing_data_reduction 'Bruker SHELXTL v6.14 (Bruker 2000)'
_computing_molecular_graphics 'Bruker SHELXTL v6.14'
_computing_publication_material 'Bruker SHELXTL v6.14'
_computing_structure_refinement 'Bruker SHELXTL v6.14'
_computing_structure_solution 'Bruker SHELXTL v6.14'
_diffrn_ambient_temperature 173(2)
_diffrn_measured_fraction_theta_full 0.994
_diffrn_measured_fraction_theta_max 0.994
_diffrn_measurement_device_type 'SMART CCD area detector'
_diffrn_measurement_method '\w scans'
_diffrn_radiation_monochromator graphite
_diffrn_radiation_source 'fine-focus sealed tube'
_diffrn_radiation_type MoK\a
_diffrn_radiation_wavelength 0.71073
_diffrn_reflns_av_R_equivalents 0.0520
_diffrn_reflns_av_sigmaI/netI 0.0510
_diffrn_reflns_limit_h_max 10
_diffrn_reflns_limit_h_min -11
_diffrn_reflns_limit_k_max 47
_diffrn_reflns_limit_k_min -47
_diffrn_reflns_limit_l_max 9
_diffrn_reflns_limit_l_min -10
_diffrn_reflns_number 15945
_diffrn_reflns_theta_full 27.50
_diffrn_reflns_theta_max 27.50
_diffrn_reflns_theta_min 1.10
_diffrn_standards_decay_% 1
_diffrn_standards_number 0
_exptl_absorpt_coefficient_mu 0.077
_exptl_absorpt_correction_T_max 0.9936
_exptl_absorpt_correction_T_min 0.9842
_exptl_absorpt_correction_type integration
_exptl_absorpt_process_details 'based on measured indexed crystal faces, Bruker SHELXTL  v6.14 (Bruker 1998)'
_exptl_crystal_colour plates
_exptl_crystal_density_diffrn 1.288
_exptl_crystal_density_method 'not measured'
_exptl_crystal_description yellow
_exptl_crystal_F_000 1048
_exptl_crystal_size_max 0.24
_exptl_crystal_size_mid 0.11
_exptl_crystal_size_min 0.08
_refine_diff_density_max 0.159
_refine_diff_density_min -0.198
_refine_diff_density_rms 0.041
_refine_ls_abs_structure_details 'Flack H D (1983), Acta Cryst. A39, 876-881'
_refine_ls_abs_structure_Flack 2(2)
_refine_ls_extinction_method none
_refine_ls_goodness_of_fit_ref 0.994
_refine_ls_hydrogen_treatment constr
_refine_ls_matrix_type full
_refine_ls_number_parameters 343
_refine_ls_number_reflns 5522
_refine_ls_number_restraints 1
_refine_ls_restrained_S_all 0.994
_refine_ls_R_factor_all 0.0599
_refine_ls_R_factor_gt 0.0417
_refine_ls_shift/su_max 0.003
_refine_ls_shift/su_mean 0.000
_refine_ls_structure_factor_coef Fsqd
_refine_ls_weighting_details 'calc w=1/[\s^2^(Fo^2^)+(0.0488P)^2^+0.1136P] where P=(Fo^2^+2Fc^2^)/3'
_refine_ls_weighting_scheme calc
_refine_ls_wR_factor_gt 0.0877
_refine_ls_wR_factor_ref 0.0984
_reflns_number_gt 4346
_reflns_number_total 5522
_reflns_threshold_expression I>2\s(I)
_cod_data_source_file om700630u-file004.cif
_cod_data_source_block mj20
_cod_depositor_comments
;
The following automatic conversions were performed:

'_symmetry_cell_setting' value 'Orthorhombic' changed to
'orthorhombic' according to
/home/saulius/struct/CIF-dictionaries/cif_core.dic dictionary named
'cif_core.dic' version 2.4.1 from 2010-06-29.

Automatic conversion script
Id: cif_fix_values 1715 2011-07-08 13:25:40Z adriana 
;
_cod_original_cell_volume 2550.9(3)
_cod_original_sg_symbol_H-M Pna21
_cod_database_code 4073793

loop_
_symmetry_equiv_pos_as_xyz
'x, y, z'
'-x, -y, z+1/2'
'x+1/2, -y+1/2, z'
'-x+1/2, y+1/2, z+1/2'

loop_
_atom_site_label
_atom_site_type_symbol
_atom_site_fract_x
_atom_site_fract_y
_atom_site_fract_z
_atom_site_U_iso_or_equiv
_atom_site_adp_type
_atom_site_occupancy
_atom_site_symmetry_multiplicity
_atom_site_calc_flag
_atom_site_refinement_flags
N1 N 0.67417(19) 0.43468(4) 0.7949(2) 0.0319(4) Uani 1 1 d .
N2 N 0.47468(17) 0.40324(4) 0.6736(2) 0.0272(4) Uani 1 1 d .
N3 N 0.71309(19) 0.34564(4) 0.5636(2) 0.0297(4) Uani 1 1 d .
N4 N 0.87941(18) 0.36735(4) 0.7702(2) 0.0286(4) Uani 1 1 d .
C1 C 0.6349(2) 0.40130(5) 0.7157(2) 0.0274(4) Uani 1 1 d .
C2 C 0.8263(2) 0.45097(6) 0.7573(3) 0.0440(6) Uani 1 1 d .
H2A H 0.8378 0.4735 0.8197 0.066 Uiso 1 1 calc R
H2B H 0.8330 0.4560 0.6380 0.066 Uiso 1 1 calc R
H2C H 0.9099 0.4342 0.7889 0.066 Uiso 1 1 calc R
C3 C 0.5415(2) 0.45730(5) 0.7811(3) 0.0312(5) Uani 1 1 d .
C4 C 0.5211(3) 0.49248(6) 0.8303(3) 0.0426(6) Uani 1 1 d .
H4A H 0.6034 0.5057 0.8811 0.051 Uiso 1 1 calc R
C5 C 0.3745(3) 0.50812(6) 0.8026(3) 0.0527(7) Uani 1 1 d .
H5A H 0.3572 0.5325 0.8342 0.063 Uiso 1 1 calc R
C6 C 0.2547(3) 0.48877(6) 0.7302(4) 0.0518(7) Uani 1 1 d .
H6A H 0.1562 0.5000 0.7133 0.062 Uiso 1 1 calc R
C7 C 0.2753(2) 0.45317(5) 0.6816(3) 0.0370(5) Uani 1 1 d .
H7A H 0.1927 0.4399 0.6319 0.044 Uiso 1 1 calc R
C8 C 0.4200(2) 0.43772(5) 0.7081(3) 0.0289(4) Uani 1 1 d .
C9 C 0.7354(2) 0.37422(5) 0.6830(3) 0.0276(4) Uani 1 1 d .
C10 C 0.8358(2) 0.32066(5) 0.5900(2) 0.0287(4) Uani 1 1 d .
C11 C 0.8638(2) 0.28810(5) 0.5132(3) 0.0340(5) Uani 1 1 d .
H11A H 0.7981 0.2796 0.4265 0.041 Uiso 1 1 calc R
C12 C 0.9926(2) 0.26781(5) 0.5671(3) 0.0362(5) Uani 1 1 d .
H12A H 1.0141 0.2452 0.5165 0.043 Uiso 1 1 calc R
C13 C 1.0885(2) 0.28028(5) 0.6925(3) 0.0362(5) Uani 1 1 d .
H13A H 1.1759 0.2662 0.7261 0.043 Uiso 1 1 calc R
C14 C 1.0589(2) 0.31335(5) 0.7710(3) 0.0323(5) Uani 1 1 d .
H14A H 1.1236 0.3218 0.8586 0.039 Uiso 1 1 calc R
C15 C 0.9325(2) 0.33324(5) 0.7166(2) 0.0277(4) Uani 1 1 d .
C16 C 0.8847(3) 0.37375(6) 0.9501(3) 0.0409(6) Uani 1 1 d .
H16A H 0.9895 0.3682 0.9919 0.061 Uiso 1 1 calc R
H16B H 0.8080 0.3582 1.0055 0.061 Uiso 1 1 calc R
H16C H 0.8600 0.3991 0.9729 0.061 Uiso 1 1 calc R
C17 C 0.3730(2) 0.37214(5) 0.6484(2) 0.0267(4) Uani 1 1 d .
H17A H 0.2630 0.3803 0.6548 0.032 Uiso 1 1 calc R
H17B H 0.3903 0.3548 0.7403 0.032 Uiso 1 1 calc R
C18 C 0.3970(2) 0.35213(5) 0.4821(2) 0.0241(4) Uani 1 1 d .
H18A H 0.4417 0.3279 0.5091 0.029 Uiso 1 1 calc R
C19 C 0.5167(2) 0.37169(5) 0.3693(2) 0.0265(4) Uani 1 1 d .
H19A H 0.5262 0.3971 0.4095 0.032 Uiso 1 1 calc R
C20 C 0.6752(2) 0.35391(6) 0.3878(2) 0.0328(5) Uani 1 1 d .
H20A H 0.6767 0.3312 0.3225 0.039 Uiso 1 1 calc R
H20B H 0.7564 0.3701 0.3418 0.039 Uiso 1 1 calc R
C21 C 0.2426(2) 0.34554(5) 0.3825(2) 0.0239(4) Uani 1 1 d .
H21A H 0.1584 0.3349 0.4534 0.029 Uiso 1 1 calc R
C22 C 0.1957(2) 0.38150(5) 0.3093(2) 0.0250(4) Uani 1 1 d .
C23 C 0.0614(2) 0.40056(5) 0.3474(3) 0.0302(5) Uani 1 1 d .
H23A H -0.0113 0.3913 0.4256 0.036 Uiso 1 1 calc R
C24 C 0.0344(3) 0.43357(5) 0.2692(3) 0.0395(5) Uani 1 1 d .
H24A H -0.0586 0.4466 0.2923 0.047 Uiso 1 1 calc R
C25 C 0.1419(3) 0.44736(5) 0.1586(3) 0.0403(5) Uani 1 1 d .
H25A H 0.1215 0.4697 0.1049 0.048 Uiso 1 1 calc R
C26 C 0.2799(3) 0.42898(5) 0.1246(3) 0.0351(5) Uani 1 1 d .
H26A H 0.3549 0.4390 0.0509 0.042 Uiso 1 1 calc R
C27 C 0.3072(2) 0.39574(5) 0.1992(2) 0.0272(4) Uani 1 1 d .
C28 C 0.4537(2) 0.37289(5) 0.1871(3) 0.0282(4) Uani 1 1 d .
H28A H 0.5318 0.3833 0.1081 0.034 Uiso 1 1 calc R
C29 C 0.4064(2) 0.33488(5) 0.1395(2) 0.0276(4) Uani 1 1 d .
C30 C 0.4715(2) 0.31380(6) 0.0143(3) 0.0342(5) Uani 1 1 d .
H30A H 0.5524 0.3232 -0.0539 0.041 Uiso 1 1 calc R
C31 C 0.4170(3) 0.27892(6) -0.0101(3) 0.0422(6) Uani 1 1 d .
H31A H 0.4616 0.2644 -0.0951 0.051 Uiso 1 1 calc R
C32 C 0.2991(3) 0.26511(6) 0.0875(3) 0.0399(5) Uani 1 1 d .
H32A H 0.2618 0.2413 0.0683 0.048 Uiso 1 1 calc R
C33 C 0.2341(2) 0.28588(5) 0.2144(3) 0.0325(5) Uani 1 1 d .
H33A H 0.1526 0.2764 0.2816 0.039 Uiso 1 1 calc R
C34 C 0.2897(2) 0.32056(5) 0.2415(2) 0.0270(4) Uani 1 1 d .

loop_
_atom_site_aniso_label
_atom_site_aniso_U_11
_atom_site_aniso_U_22
_atom_site_aniso_U_33
_atom_site_aniso_U_23
_atom_site_aniso_U_13
_atom_site_aniso_U_12
N1 0.0278(9) 0.0345(8) 0.0336(10) -0.0055(8) -0.0017(7) -0.0060(7)
N2 0.0226(8) 0.0306(8) 0.0283(9) -0.0042(7) -0.0007(7) -0.0011(7)
N3 0.0240(8) 0.0409(9) 0.0242(9) -0.0049(7) -0.0037(7) 0.0039(7)
N4 0.0245(9) 0.0371(9) 0.0242(9) -0.0027(7) -0.0061(7) 0.0003(7)
C1 0.0252(10) 0.0329(10) 0.0240(11) -0.0001(8) 0.0000(8) -0.0032(8)
C2 0.0327(12) 0.0437(12) 0.0556(15) -0.0030(12) 0.0008(11) -0.0107(10)
C3 0.0322(12) 0.0345(10) 0.0270(11) -0.0044(9) 0.0038(9) -0.0023(9)
C4 0.0417(14) 0.0372(12) 0.0488(15) -0.0122(10) 0.0066(11) -0.0064(10)
C5 0.0514(16) 0.0345(11) 0.072(2) -0.0154(12) 0.0109(13) 0.0044(11)
C6 0.0408(13) 0.0421(12) 0.0724(19) -0.0091(13) 0.0069(13) 0.0089(11)
C7 0.0316(11) 0.0385(11) 0.0409(13) -0.0050(10) 0.0003(10) 0.0033(9)
C8 0.0306(10) 0.0309(9) 0.0253(11) -0.0006(8) 0.0035(8) 0.0002(8)
C9 0.0226(10) 0.0368(10) 0.0235(10) -0.0015(9) -0.0023(8) -0.0022(8)
C10 0.0205(9) 0.0357(11) 0.0299(11) 0.0019(9) 0.0014(8) -0.0031(8)
C11 0.0302(11) 0.0358(11) 0.0359(12) -0.0020(10) 0.0007(9) -0.0051(9)
C12 0.0361(12) 0.0294(10) 0.0431(13) 0.0030(10) 0.0098(10) -0.0006(9)
C13 0.0306(11) 0.0394(11) 0.0386(13) 0.0127(10) 0.0047(10) 0.0039(9)
C14 0.0259(10) 0.0410(11) 0.0299(11) 0.0093(10) 0.0002(9) -0.0025(9)
C15 0.0224(9) 0.0352(10) 0.0255(11) 0.0059(9) 0.0018(8) -0.0049(8)
C16 0.0403(13) 0.0564(14) 0.0261(12) -0.0032(10) -0.0075(10) 0.0033(11)
C17 0.0244(10) 0.0312(10) 0.0245(11) 0.0018(8) -0.0007(8) -0.0035(8)
C18 0.0211(10) 0.0297(9) 0.0214(10) 0.0013(8) -0.0014(8) 0.0005(8)
C19 0.0221(10) 0.0352(10) 0.0221(10) 0.0016(8) -0.0004(8) -0.0035(8)
C20 0.0238(10) 0.0501(12) 0.0244(11) -0.0038(9) -0.0018(8) -0.0018(9)
C21 0.0198(9) 0.0268(9) 0.0250(11) 0.0009(8) -0.0007(8) -0.0028(8)
C22 0.0256(10) 0.0256(9) 0.0239(10) -0.0014(8) -0.0056(8) -0.0017(8)
C23 0.0277(11) 0.0315(10) 0.0315(11) -0.0019(9) -0.0040(9) 0.0001(8)
C24 0.0385(13) 0.0344(10) 0.0457(13) -0.0017(11) -0.0066(11) 0.0105(10)
C25 0.0528(14) 0.0268(10) 0.0413(14) 0.0063(10) -0.0094(11) 0.0038(10)
C26 0.0426(12) 0.0338(11) 0.0288(11) 0.0042(9) -0.0033(10) -0.0066(10)
C27 0.0294(10) 0.0281(9) 0.0241(11) 0.0006(9) -0.0044(8) -0.0050(8)
C28 0.0233(9) 0.0392(10) 0.0221(10) 0.0026(9) -0.0002(8) -0.0039(8)
C29 0.0246(10) 0.0358(10) 0.0224(10) 0.0016(8) -0.0061(8) 0.0033(9)
C30 0.0272(11) 0.0477(12) 0.0277(11) -0.0029(9) -0.0033(9) 0.0054(10)
C31 0.0421(13) 0.0498(13) 0.0347(13) -0.0142(11) -0.0075(10) 0.0156(11)
C32 0.0476(14) 0.0334(11) 0.0389(13) -0.0065(10) -0.0133(11) 0.0073(10)
C33 0.0329(11) 0.0320(10) 0.0325(12) 0.0010(9) -0.0080(9) 0.0010(9)
C34 0.0265(10) 0.0283(9) 0.0262(11) 0.0010(8) -0.0080(8) 0.0028(8)

loop_
_atom_type_symbol
_atom_type_description
_atom_type_scat_dispersion_real
_atom_type_scat_dispersion_imag
_atom_type_scat_source
C C 0.0033 0.0016 'International Tables Vol C Tables 4.2.6.8 and 6.1.1.4'
H H 0.0000 0.0000 'International Tables Vol C Tables 4.2.6.8 and 6.1.1.4'
N N 0.0061 0.0033 'International Tables Vol C Tables 4.2.6.8 and 6.1.1.4'

loop_
_geom_angle_atom_site_label_1
_geom_angle_atom_site_label_2
_geom_angle_atom_site_label_3
_geom_angle
C3 N1 C1 106.74(15)
C3 N1 C2 116.90(16)
C1 N1 C2 118.14(17)
C8 N2 C1 109.00(15)
C8 N2 C17 123.64(15)
C1 N2 C17 124.86(15)
C10 N3 C9 106.34(15)
C10 N3 C20 116.12(16)
C9 N3 C20 120.88(16)
C15 N4 C9 106.55(15)
C15 N4 C16 115.88(17)
C9 N4 C16 118.56(17)
C9 C1 N2 127.57(17)
C9 C1 N1 125.50(17)
N2 C1 N1 106.88(15)
N1 C2 H2A 109.5
N1 C2 H2B 109.5
H2A C2 H2B 109.5
N1 C2 H2C 109.5
H2A C2 H2C 109.5
H2B C2 H2C 109.5
C4 C3 C8 121.3(2)
C4 C3 N1 129.8(2)
C8 C3 N1 108.83(16)
C3 C4 C5 117.4(2)
C3 C4 H4A 121.3
C5 C4 H4A 121.3
C6 C5 C4 121.2(2)
C6 C5 H5A 119.4
C4 C5 H5A 119.4
C5 C6 C7 121.2(2)
C5 C6 H6A 119.4
C7 C6 H6A 119.4
C8 C7 C6 117.7(2)
C8 C7 H7A 121.2
C6 C7 H7A 121.2
C7 C8 N2 130.74(18)
C7 C8 C3 121.14(18)
N2 C8 C3 108.12(16)
C1 C9 N4 125.61(17)
C1 C9 N3 126.31(17)
N4 C9 N3 107.95(15)
C11 C10 C15 121.21(19)
C11 C10 N3 129.40(18)
C15 C10 N3 109.37(16)
C10 C11 C12 117.9(2)
C10 C11 H11A 121.1
C12 C11 H11A 121.1
C13 C12 C11 120.9(2)
C13 C12 H12A 119.5
C11 C12 H12A 119.5
C12 C13 C14 120.97(19)
C12 C13 H13A 119.5
C14 C13 H13A 119.5
C15 C14 C13 117.8(2)
C15 C14 H14A 121.1
C13 C14 H14A 121.1
C14 C15 C10 121.25(19)
C14 C15 N4 129.35(18)
C10 C15 N4 109.40(16)
N4 C16 H16A 109.5
N4 C16 H16B 109.5
H16A C16 H16B 109.5
N4 C16 H16C 109.5
H16A C16 H16C 109.5
H16B C16 H16C 109.5
N2 C17 C18 114.89(16)
N2 C17 H17A 108.5
C18 C17 H17A 108.5
N2 C17 H17B 108.5
C18 C17 H17B 108.5
H17A C17 H17B 107.5
C17 C18 C19 111.83(15)
C17 C18 C21 114.05(15)
C19 C18 C21 109.31(15)
C17 C18 H18A 107.1
C19 C18 H18A 107.1
C21 C18 H18A 107.1
C20 C19 C18 109.34(16)
C20 C19 C28 114.38(16)
C18 C19 C28 109.63(15)
C20 C19 H19A 107.8
C18 C19 H19A 107.8
C28 C19 H19A 107.8
N3 C20 C19 112.27(17)
N3 C20 H20A 109.2
C19 C20 H20A 109.2
N3 C20 H20B 109.2
C19 C20 H20B 109.2
H20A C20 H20B 107.9
C22 C21 C34 108.41(15)
C22 C21 C18 106.68(14)
C34 C21 C18 104.73(14)
C22 C21 H21A 112.2
C34 C21 H21A 112.2
C18 C21 H21A 112.2
C23 C22 C27 120.82(17)
C23 C22 C21 125.77(18)
C27 C22 C21 113.35(16)
C22 C23 C24 119.0(2)
C22 C23 H23A 120.5
C24 C23 H23A 120.5
C25 C24 C23 120.4(2)
C25 C24 H24A 119.8
C23 C24 H24A 119.8
C24 C25 C26 120.84(19)
C24 C25 H25A 119.6
C26 C25 H25A 119.6
C27 C26 C25 119.4(2)
C27 C26 H26A 120.3
C25 C26 H26A 120.3
C26 C27 C22 119.43(18)
C26 C27 C28 127.26(18)
C22 C27 C28 113.14(16)
C29 C28 C27 108.32(15)
C29 C28 C19 107.63(16)
C27 C28 C19 103.90(15)
C29 C28 H28A 112.2
C27 C28 H28A 112.2
C19 C28 H28A 112.2
C30 C29 C34 119.91(18)
C30 C29 C28 126.74(19)
C34 C29 C28 113.29(17)
C31 C30 C29 119.4(2)
C31 C30 H30A 120.3
C29 C30 H30A 120.3
C32 C31 C30 120.7(2)
C32 C31 H31A 119.6
C30 C31 H31A 119.6
C31 C32 C33 120.4(2)
C31 C32 H32A 119.8
C33 C32 H32A 119.8
C34 C33 C32 119.3(2)
C34 C33 H33A 120.3
C32 C33 H33A 120.3
C33 C34 C29 120.27(18)
C33 C34 C21 126.21(18)
C29 C34 C21 113.43(15)

loop_
_geom_bond_atom_site_label_1
_geom_bond_atom_site_label_2
_geom_bond_distance
N1 C3 1.415(3)
N1 C1 1.431(2)
N1 C2 1.466(3)
N2 C8 1.388(2)
N2 C1 1.414(2)
N2 C17 1.458(2)
N3 C10 1.415(2)
N3 C9 1.443(2)
N3 C20 1.484(3)
N4 C15 1.410(3)
N4 C9 1.441(2)
N4 C16 1.468(3)
C1 C9 1.347(3)
C2 H2A 0.9800
C2 H2B 0.9800
C2 H2C 0.9800
C3 C4 1.373(3)
C3 C8 1.397(3)
C4 C5 1.400(3)
C4 H4A 0.9500
C5 C6 1.380(3)
C5 H5A 0.9500
C6 C7 1.386(3)
C6 H6A 0.9500
C7 C8 1.380(3)
C7 H7A 0.9500
C10 C11 1.376(3)
C10 C15 1.393(3)
C11 C12 1.402(3)
C11 H11A 0.9500
C12 C13 1.381(3)
C12 H12A 0.9500
C13 C14 1.401(3)
C13 H13A 0.9500
C14 C15 1.380(3)
C14 H14A 0.9500
C16 H16A 0.9800
C16 H16B 0.9800
C16 H16C 0.9800
C17 C18 1.543(3)
C17 H17A 0.9900
C17 H17B 0.9900
C18 C19 1.549(3)
C18 C21 1.564(3)
C18 H18A 1.0000
C19 C20 1.515(3)
C19 C28 1.563(3)
C19 H19A 1.0000
C20 H20A 0.9900
C20 H20B 0.9900
C21 C22 1.511(3)
C21 C34 1.519(3)
C21 H21A 1.0000
C22 C23 1.382(3)
C22 C27 1.405(3)
C23 C24 1.394(3)
C23 H23A 0.9500
C24 C25 1.378(3)
C24 H24A 0.9500
C25 C26 1.390(3)
C25 H25A 0.9500
C26 C27 1.390(3)
C26 H26A 0.9500
C27 C28 1.516(3)
C28 C29 1.514(3)
C28 H28A 1.0000
C29 C30 1.391(3)
C29 C34 1.397(3)
C30 C31 1.387(3)
C30 H30A 0.9500
C31 C32 1.378(3)
C31 H31A 0.9500
C32 C33 1.394(3)
C32 H32A 0.9500
C33 C34 1.387(3)
C33 H33A 0.9500
